data_7200582
loop_
_publ_author_name
'Jiang, Xiu-Juan'
'Zhang, Su-Zhen'
'Guo, Jian-Hua'
'Wang, Xiu-Guang'
'Li, Jin-Shan'
'Du, Miao'

_publ_section_title
;
 Structural diversity and modulation of metal--organic coordination
 frameworks with a flexible V-shaped dicarboxyl building block
;
_journal_issue 5
_journal_name_full CrystEngComm
_journal_page_first 855
_journal_paper_doi 10.1039/b818567k
_journal_volume 11
_journal_year 2009
_chemical_formula_sum 'C34 H18 Ag2 F12 O8'
_chemical_formula_weight 998.22
_chemical_name_systematic
;
?
;
_space_group_IT_number 86
_symmetry_cell_setting tetragonal
_symmetry_space_group_name_Hall '-P 4bc'
_symmetry_space_group_name_H-M 'P 42/n :2'
_atom_sites_solution_hydrogens geom
_atom_sites_solution_primary direct
_atom_sites_solution_secondary difmap
_audit_creation_method SHELXL-97
_cell_angle_alpha 90.00
_cell_angle_beta 90.00
_cell_angle_gamma 90.00
_cell_formula_units_Z 8
_cell_length_a 30.984(6)
_cell_length_b 30.984(6)
_cell_length_c 6.7681(14)
_cell_measurement_reflns_used 10602
_cell_measurement_temperature 296(2)
_cell_measurement_theta_max 24.62
_cell_measurement_theta_min 2.07
_cell_volume 6497(2)
_computing_cell_refinement 'Bruker Apex II'
_computing_data_collection 'Bruker Apex II'
_computing_data_reduction 'Bruker SAINT'
_computing_molecular_graphics 'Bruker SHELXTL'
_computing_publication_material 'Bruker SHELXTL'
_computing_structure_refinement 'SHELXL-97 (Sheldrick, 1997)'
_computing_structure_solution 'SHELXS-97 (Sheldrick, 1990)'
_diffrn_ambient_temperature 296(2)
_diffrn_measured_fraction_theta_full 1.000
_diffrn_measured_fraction_theta_max 1.000
_diffrn_measurement_device_type 'Apex II CCD area detector'
_diffrn_measurement_method 'phi and omega scans'
_diffrn_radiation_monochromator graphite
_diffrn_radiation_source 'fine-focus sealed tube'
_diffrn_radiation_type MoK\a
_diffrn_radiation_wavelength 0.71073
_diffrn_reflns_av_R_equivalents 0.0766
_diffrn_reflns_av_sigmaI/netI 0.0431
_diffrn_reflns_limit_h_max 36
_diffrn_reflns_limit_h_min -36
_diffrn_reflns_limit_k_max 36
_diffrn_reflns_limit_k_min -36
_diffrn_reflns_limit_l_max 8
_diffrn_reflns_limit_l_min -8
_diffrn_reflns_number 46596
_diffrn_reflns_theta_full 25.03
_diffrn_reflns_theta_max 25.03
_diffrn_reflns_theta_min 4.05
_exptl_absorpt_coefficient_mu 1.330
_exptl_absorpt_correction_T_max 0.9154
_exptl_absorpt_correction_T_min 0.7212
_exptl_absorpt_correction_type multi-scan
_exptl_absorpt_process_details SADABS
_exptl_crystal_colour Colorless
_exptl_crystal_density_diffrn 2.041
_exptl_crystal_density_meas ?
_exptl_crystal_density_method 'not measured'
_exptl_crystal_description Needle
_exptl_crystal_F_000 3904
_exptl_crystal_size_max 0.41
_exptl_crystal_size_mid 0.22
_exptl_crystal_size_min 0.10
_refine_diff_density_max 0.858
_refine_diff_density_min -1.041
_refine_diff_density_rms 0.112
_refine_ls_extinction_method none
_refine_ls_goodness_of_fit_ref 1.083
_refine_ls_hydrogen_treatment constr
_refine_ls_matrix_type full
_refine_ls_number_parameters 505
_refine_ls_number_reflns 5724
_refine_ls_number_restraints 0
_refine_ls_restrained_S_all 1.083
_refine_ls_R_factor_all 0.0659
_refine_ls_R_factor_gt 0.0552
_refine_ls_shift/su_max 0.001
_refine_ls_shift/su_mean 0.000
_refine_ls_structure_factor_coef Fsqd
_refine_ls_weighting_details 'calc w=1/[\s^2^(Fo^2^)+(0.0647P)^2^+16.8047P] where P=(Fo^2^+2Fc^2^)/3'
_refine_ls_weighting_scheme calc
_refine_ls_wR_factor_gt 0.1287
_refine_ls_wR_factor_ref 0.1350
_reflns_number_gt 4459
_reflns_number_total 5724
_reflns_threshold_expression >2sigma(I)
_cod_data_source_file b818567k.txt
_cod_data_source_block 6
_cod_depositor_comments
;
The following automatic conversions were performed:
'_exptl_absorpt_correction_type' value 'MULTI-SCAN' changed to
'multi-scan' according to
'/home/saulius/struct/CIF-dictionaries/cif_core.dic' dictionary named
'cif_core.dic' version 2.4.1 from 2010-06-29.

Automatic conversion script
Id: cif_fix_enum 1527 2010-12-29 10:47:43Z saulius 

The following automatic conversions were performed:

'_exptl_crystal_density_meas' value 'NONE' was changed to '?' - the
value is perceived as not measured.

Automatic conversion script
Id: cif_fix_values 3008 2015-01-20 13:52:24Z robertas 
;
_cod_original_sg_symbol_H-M P42/n
_cod_database_code 7200582

loop_
_symmetry_equiv_pos_as_xyz
'x, y, z'
'-y, x+1/2, z+1/2'
'-x+1/2, -y+1/2, z'
'y+1/2, -x, z+1/2'
'-x, -y, -z'
'y, -x-1/2, -z-1/2'
'x-1/2, y-1/2, -z'
'-y-1/2, x, -z-1/2'

loop_
_atom_site_label
_atom_site_type_symbol
_atom_site_fract_x
_atom_site_fract_y
_atom_site_fract_z
_atom_site_U_iso_or_equiv
_atom_site_adp_type
_atom_site_occupancy
_atom_site_symmetry_multiplicity
_atom_site_calc_flag
_atom_site_refinement_flags
_atom_site_disorder_assembly
_atom_site_disorder_group
Ag1 Ag 0.441277(11) 0.479746(12) 0.92467(5) 0.02632(11) Uani 1 1 d . . .
Ag2 Ag 0.456715(12) 0.509542(12) 1.36275(6) 0.03056(12) Uani 1 1 d . . .
F1 F 0.23023(9) 0.66164(9) 1.6562(4) 0.0278(6) Uani 1 1 d . . .
F2 F 0.21614(9) 0.59428(9) 1.7012(4) 0.0268(6) Uani 1 1 d . . .
F3 F 0.16496(9) 0.63944(10) 1.6486(4) 0.0291(6) Uani 1 1 d . . .
F4 F 0.24249(9) 0.68555(9) 1.2717(5) 0.0336(7) Uani 1 1 d . . .
F5 F 0.19704(9) 0.65714(9) 1.0697(4) 0.0278(6) Uani 1 1 d . . .
F6 F 0.17451(9) 0.68915(9) 1.3329(4) 0.0287(6) Uani 1 1 d . . .
F7 F 0.29934(9) 0.39889(9) -0.2627(4) 0.0273(6) Uani 1 1 d . . .
F8 F 0.30159(9) 0.33556(9) -0.1350(4) 0.0282(6) Uani 1 1 d . . .
F9 F 0.24752(9) 0.35434(10) -0.3149(4) 0.0305(7) Uani 1 1 d . . .
F10 F 0.20716(9) 0.36063(9) 0.2678(4) 0.0283(6) Uani 1 1 d . . .
F11 F 0.26668(9) 0.32709(9) 0.2186(4) 0.0304(6) Uani 1 1 d . . .
F12 F 0.21430(9) 0.31846(9) 0.0151(4) 0.0285(6) Uani 1 1 d . . .
O1 O 0.40612(10) 0.55500(10) 1.2620(5) 0.0248(7) Uani 1 1 d . . .
O2 O 0.37805(10) 0.51896(10) 1.0095(5) 0.0228(7) Uani 1 1 d . . .
O3 O 0.06923(11) 0.46393(10) 1.3349(5) 0.0265(7) Uani 1 1 d . . .
O4 O 0.02827(10) 0.51744(10) 1.2150(5) 0.0217(7) Uani 1 1 d . . .
O5 O 0.39653(10) 0.47199(11) 0.6006(5) 0.0264(7) Uani 1 1 d . . .
O6 O 0.33299(10) 0.49650(12) 0.7137(5) 0.0284(8) Uani 1 1 d . . .
H6 H 0.3482 0.5054 0.8041 0.043 Uiso 1 1 d R . .
O7 O 0.07468(11) 0.49243(11) -0.2151(6) 0.0291(8) Uani 1 1 d . . .
O8 O 0.12509(10) 0.54411(10) -0.2157(5) 0.0233(7) Uani 1 1 d . . .
H8 H 0.1040 0.5598 -0.2301 0.035 Uiso 1 1 d R . .
C1 C 0.37481(13) 0.54500(14) 1.1512(6) 0.0168(8) Uani 1 1 d . . .
C2 C 0.33217(14) 0.56494(14) 1.1991(7) 0.0182(9) Uani 1 1 d . . .
C3 C 0.29676(14) 0.56320(15) 1.0730(6) 0.0203(9) Uani 1 1 d . . .
H3 H 0.2992 0.5502 0.9497 0.024 Uiso 1 1 calc R . .
C4 C 0.25749(14) 0.58112(15) 1.1326(7) 0.0204(9) Uani 1 1 d . . .
H4 H 0.2339 0.5803 1.0476 0.024 Uiso 1 1 calc R . .
C5 C 0.25316(13) 0.60032(14) 1.3184(6) 0.0174(8) Uani 1 1 d . . .
C6 C 0.28888(15) 0.60231(15) 1.4406(7) 0.0222(9) Uani 1 1 d . . .
H6A H 0.2867 0.6156 1.5635 0.027 Uiso 1 1 calc R . .
C7 C 0.32761(15) 0.58481(15) 1.3820(7) 0.0215(9) Uani 1 1 d . . .
H7 H 0.3512 0.5863 1.4664 0.026 Uiso 1 1 calc R . .
C8 C 0.20909(13) 0.61979(14) 1.3730(6) 0.0161(8) Uani 1 1 d . . .
C9 C 0.20520(15) 0.62924(15) 1.5957(7) 0.0220(9) Uani 1 1 d . . .
C10 C 0.20591(15) 0.66347(15) 1.2603(7) 0.0229(10) Uani 1 1 d . . .
C11 C 0.17163(14) 0.58901(14) 1.3232(6) 0.0177(8) Uani 1 1 d . . .
C12 C 0.17758(14) 0.54437(15) 1.3454(7) 0.0194(9) Uani 1 1 d . . .
H12 H 0.2050 0.5336 1.3724 0.023 Uiso 1 1 calc R . .
C13 C 0.14324(15) 0.51621(15) 1.3275(7) 0.0213(9) Uani 1 1 d . . .
H13 H 0.1475 0.4868 1.3457 0.026 Uiso 1 1 calc R . .
C14 C 0.10219(13) 0.53184(14) 1.2822(6) 0.0172(8) Uani 1 1 d . . .
C15 C 0.06465(14) 0.50193(15) 1.2777(7) 0.0201(9) Uani 1 1 d . . .
C16 C 0.09660(14) 0.57573(14) 1.2533(6) 0.0186(9) Uani 1 1 d . . .
H16 H 0.0696 0.5862 1.2168 0.022 Uiso 1 1 calc R . .
C17 C 0.13020(14) 0.60404(14) 1.2777(7) 0.0190(9) Uani 1 1 d . . .
H17 H 0.1254 0.6335 1.2638 0.023 Uiso 1 1 calc R . .
C18 C 0.35710(15) 0.47608(15) 0.5839(7) 0.0218(9) Uani 1 1 d . . .
C19 C 0.33182(14) 0.45672(14) 0.4201(6) 0.0181(9) Uani 1 1 d . . .
C20 C 0.35128(14) 0.42850(15) 0.2872(7) 0.0217(9) Uani 1 1 d . . .
H20 H 0.3810 0.4245 0.2899 0.026 Uiso 1 1 calc R . .
C21 C 0.32623(15) 0.40625(15) 0.1504(7) 0.0220(9) Uani 1 1 d . . .
H21 H 0.3394 0.3872 0.0630 0.026 Uiso 1 1 calc R . .
C22 C 0.28163(14) 0.41223(14) 0.1427(6) 0.0178(9) Uani 1 1 d . . .
C23 C 0.26272(15) 0.44114(15) 0.2748(7) 0.0223(9) Uani 1 1 d . . .
H23 H 0.2330 0.4455 0.2714 0.027 Uiso 1 1 calc R . .
C24 C 0.28745(15) 0.46348(15) 0.4110(6) 0.0204(9) Uani 1 1 d . . .
H24 H 0.2744 0.4830 0.4965 0.024 Uiso 1 1 calc R . .
C25 C 0.25171(14) 0.38627(14) 0.0054(6) 0.0193(9) Uani 1 1 d . . .
C26 C 0.27531(16) 0.36823(15) -0.1777(7) 0.0249(10) Uani 1 1 d . . .
C27 C 0.23478(15) 0.34757(16) 0.1271(7) 0.0233(10) Uani 1 1 d . . .
C28 C 0.21402(14) 0.41516(15) -0.0679(6) 0.0197(9) Uani 1 1 d . . .
C29 C 0.17121(16) 0.40178(16) -0.0729(7) 0.0255(10) Uani 1 1 d . . .
H29 H 0.1643 0.3734 -0.0416 0.031 Uiso 1 1 calc R . .
C30 C 0.13870(16) 0.43043(16) -0.1241(7) 0.0252(10) Uani 1 1 d . . .
H30 H 0.1102 0.4211 -0.1258 0.030 Uiso 1 1 calc R . .
C31 C 0.14826(15) 0.47260(15) -0.1724(7) 0.0214(9) Uani 1 1 d . . .
C32 C 0.19142(15) 0.48602(15) -0.1775(7) 0.0204(9) Uani 1 1 d . . .
H32 H 0.1983 0.5141 -0.2143 0.025 Uiso 1 1 calc R . .
C33 C 0.22367(15) 0.45723(15) -0.1275(7) 0.0210(9) Uani 1 1 d . . .
H33 H 0.2523 0.4660 -0.1337 0.025 Uiso 1 1 calc R . .
C34 C 0.11242(15) 0.50340(15) -0.2051(7) 0.0218(9) Uani 1 1 d . . .

loop_
_atom_site_aniso_label
_atom_site_aniso_U_11
_atom_site_aniso_U_22
_atom_site_aniso_U_33
_atom_site_aniso_U_23
_atom_site_aniso_U_13
_atom_site_aniso_U_12
Ag1 0.02300(19) 0.0271(2) 0.0288(2) 0.00186(14) -0.00197(14) 0.00207(14)
Ag2 0.0221(2) 0.0256(2) 0.0439(2) -0.00851(16) -0.00744(15) 0.00486(14)
F1 0.0246(14) 0.0317(16) 0.0271(15) -0.0122(12) -0.0029(11) -0.0023(12)
F2 0.0299(15) 0.0333(15) 0.0173(13) 0.0048(11) -0.0035(11) -0.0005(12)
F3 0.0189(14) 0.0437(18) 0.0247(14) -0.0096(13) 0.0021(11) 0.0020(12)
F4 0.0261(15) 0.0250(15) 0.0496(19) 0.0097(13) -0.0049(14) -0.0048(12)
F5 0.0296(15) 0.0321(16) 0.0217(14) 0.0086(12) -0.0044(11) 0.0017(12)
F6 0.0278(15) 0.0190(14) 0.0393(17) -0.0012(12) -0.0031(12) 0.0049(11)
F7 0.0290(15) 0.0302(15) 0.0228(14) 0.0057(12) 0.0069(12) -0.0002(12)
F8 0.0325(16) 0.0211(14) 0.0312(15) -0.0013(12) -0.0020(12) 0.0072(12)
F9 0.0328(16) 0.0368(16) 0.0220(14) -0.0082(12) -0.0071(12) 0.0026(13)
F10 0.0284(15) 0.0327(16) 0.0239(15) 0.0070(12) 0.0041(12) -0.0018(12)
F11 0.0262(15) 0.0292(15) 0.0357(16) 0.0145(13) -0.0083(13) 0.0020(12)
F12 0.0326(16) 0.0217(14) 0.0311(15) 0.0053(12) -0.0052(12) -0.0050(12)
O1 0.0175(16) 0.0238(17) 0.0332(19) -0.0004(14) -0.0072(14) -0.0004(13)
O2 0.0191(16) 0.0247(17) 0.0247(17) -0.0050(14) -0.0012(13) 0.0015(13)
O3 0.0240(17) 0.0196(17) 0.036(2) 0.0035(14) 0.0026(15) -0.0029(13)
O4 0.0141(15) 0.0235(16) 0.0275(17) 0.0000(13) -0.0036(13) 0.0008(12)
O5 0.0165(16) 0.0337(19) 0.0290(18) -0.0023(14) 0.0013(13) -0.0007(14)
O6 0.0186(16) 0.038(2) 0.0282(18) -0.0123(15) -0.0048(14) 0.0031(14)
O7 0.0233(18) 0.0228(17) 0.041(2) 0.0026(15) -0.0037(15) 0.0026(14)
O8 0.0221(16) 0.0179(16) 0.0299(18) 0.0039(13) -0.0008(14) 0.0029(13)
C1 0.013(2) 0.016(2) 0.021(2) 0.0027(17) -0.0019(16) 0.0013(16)
C2 0.016(2) 0.018(2) 0.021(2) 0.0041(17) -0.0011(17) -0.0013(16)
C3 0.019(2) 0.028(2) 0.015(2) -0.0032(17) -0.0014(17) 0.0005(18)
C4 0.014(2) 0.028(2) 0.019(2) 0.0023(18) -0.0046(17) 0.0003(17)
C5 0.015(2) 0.017(2) 0.020(2) 0.0028(17) -0.0005(16) -0.0018(16)
C6 0.022(2) 0.023(2) 0.022(2) -0.0036(18) -0.0014(18) 0.0012(18)
C7 0.019(2) 0.023(2) 0.023(2) -0.0032(18) -0.0062(18) -0.0017(18)
C8 0.013(2) 0.019(2) 0.016(2) 0.0014(16) -0.0029(16) -0.0008(16)
C9 0.018(2) 0.024(2) 0.024(2) -0.0072(18) -0.0040(17) -0.0003(18)
C10 0.019(2) 0.023(2) 0.027(2) 0.0033(19) -0.0037(18) -0.0018(17)
C11 0.020(2) 0.019(2) 0.014(2) 0.0022(16) -0.0020(16) 0.0004(17)
C12 0.013(2) 0.024(2) 0.021(2) 0.0006(17) -0.0006(16) 0.0048(17)
C13 0.023(2) 0.017(2) 0.024(2) 0.0032(17) -0.0004(18) 0.0024(17)
C14 0.015(2) 0.016(2) 0.020(2) -0.0009(16) 0.0010(16) -0.0023(16)
C15 0.019(2) 0.024(2) 0.017(2) -0.0022(17) 0.0007(17) -0.0035(17)
C16 0.014(2) 0.022(2) 0.020(2) -0.0003(17) -0.0021(16) 0.0021(16)
C17 0.019(2) 0.017(2) 0.021(2) 0.0004(17) -0.0023(17) 0.0024(16)
C18 0.020(2) 0.019(2) 0.027(2) 0.0017(18) -0.0026(18) 0.0013(17)
C19 0.016(2) 0.020(2) 0.019(2) 0.0029(17) -0.0014(16) -0.0033(16)
C20 0.015(2) 0.030(2) 0.020(2) -0.0005(19) 0.0001(17) 0.0031(17)
C21 0.022(2) 0.022(2) 0.022(2) 0.0005(18) -0.0008(18) 0.0014(18)
C22 0.019(2) 0.017(2) 0.017(2) 0.0031(16) -0.0020(17) -0.0009(16)
C23 0.021(2) 0.023(2) 0.022(2) 0.0040(18) -0.0006(18) -0.0003(18)
C24 0.023(2) 0.021(2) 0.018(2) 0.0008(17) -0.0003(17) 0.0019(17)
C25 0.020(2) 0.020(2) 0.017(2) 0.0030(17) 0.0002(17) -0.0010(17)
C26 0.028(3) 0.020(2) 0.027(3) 0.0012(19) -0.0035(19) 0.0020(19)
C27 0.020(2) 0.027(2) 0.023(2) 0.0068(19) -0.0046(18) 0.0013(18)
C28 0.019(2) 0.022(2) 0.018(2) 0.0034(17) 0.0031(17) -0.0014(17)
C29 0.027(2) 0.020(2) 0.030(3) 0.0037(19) -0.006(2) -0.0022(19)
C30 0.023(2) 0.026(2) 0.027(2) 0.0013(19) -0.0069(19) -0.0042(19)
C31 0.021(2) 0.026(2) 0.018(2) 0.0012(18) -0.0021(17) 0.0036(18)
C32 0.023(2) 0.019(2) 0.019(2) 0.0028(17) 0.0011(17) -0.0010(17)
C33 0.017(2) 0.026(2) 0.020(2) 0.0014(18) -0.0015(17) -0.0009(18)
C34 0.021(2) 0.024(2) 0.021(2) -0.0032(18) -0.0013(17) 0.0001(18)

loop_
_atom_type_symbol
_atom_type_description
_atom_type_scat_dispersion_real
_atom_type_scat_dispersion_imag
_atom_type_scat_source
C C 0.0000 0.0000 'International Tables Vol C Tables 4.2.6.8 and 6.1.1.4'
H H 0.0000 0.0000 'International Tables Vol C Tables 4.2.6.8 and 6.1.1.4'
Ag Ag 0.0000 0.0000 'International Tables Vol C Tables 4.2.6.8 and 6.1.1.4'
F F 0.0000 0.0000 'International Tables Vol C Tables 4.2.6.8 and 6.1.1.4'
O O 0.0000 0.0000 'International Tables Vol C Tables 4.2.6.8 and 6.1.1.4'

loop_
_geom_angle_atom_site_label_1
_geom_angle_atom_site_label_2
_geom_angle_atom_site_label_3
_geom_angle
_geom_angle_site_symmetry_1
_geom_angle_site_symmetry_3
_geom_angle_publ_flag
O3 Ag1 O2 114.34(12) 6_568 . ?
O3 Ag1 O4 130.61(11) 6_568 2_654 ?
O2 Ag1 O4 104.99(11) . 2_654 ?
O3 Ag1 O5 133.40(11) 6_568 . ?
O2 Ag1 O5 79.16(11) . . ?
O4 Ag1 O5 81.13(11) 2_654 . ?
O3 Ag1 O7 77.57(12) 6_568 6_566 ?
O2 Ag1 O7 157.76(11) . 6_566 ?
O4 Ag1 O7 76.81(10) 2_654 6_566 ?
O5 Ag1 O7 79.25(11) . 6_566 ?
O1 Ag2 O4 147.18(13) . 6_568 ?
O1 Ag2 O4 111.16(11) . 2_655 ?
O4 Ag2 O4 94.17(10) 6_568 2_655 ?
O1 Ag2 O7 82.74(11) . 2_656 ?
O4 Ag2 O7 81.52(11) 6_568 2_656 ?
O4 Ag2 O7 79.96(11) 2_655 2_656 ?
O1 Ag2 O5 88.23(11) . 1_556 ?
O4 Ag2 O5 118.83(11) 6_568 1_556 ?
O4 Ag2 O5 76.26(10) 2_655 1_556 ?
O7 Ag2 O5 149.47(11) 2_656 1_556 ?
O1 Ag2 Ag2 149.13(9) . 5_668 ?
O4 Ag2 Ag2 50.93(8) 6_568 5_668 ?
O4 Ag2 Ag2 43.25(7) 2_655 5_668 ?
O7 Ag2 Ag2 76.29(8) 2_656 5_668 ?
O5 Ag2 Ag2 98.42(7) 1_556 5_668 ?
C1 O1 Ag2 124.7(3) . . ?
C1 O2 Ag1 125.3(3) . . ?
C15 O3 Ag1 115.3(3) . 8_658 ?
C15 O4 Ag2 102.5(3) . 8_658 ?
C15 O4 Ag1 122.8(3) . 4_465 ?
Ag2 O4 Ag1 104.57(12) 8_658 4_465 ?
C15 O4 Ag2 127.8(3) . 4_464 ?
Ag2 O4 Ag2 85.83(10) 8_658 4_464 ?
Ag1 O4 Ag2 103.70(11) 4_465 4_464 ?
C18 O5 Ag1 126.5(3) . . ?
C18 O5 Ag2 125.4(3) . 1_554 ?
Ag1 O5 Ag2 95.38(10) . 1_554 ?
C18 O6 H6 109.5 . . ?
C34 O7 Ag2 124.1(3) . 4_463 ?
C34 O7 Ag1 141.9(3) . 8_656 ?
Ag2 O7 Ag1 88.72(10) 4_463 8_656 ?
C34 O8 H8 109.5 . . ?
O2 C1 O1 123.3(4) . . ?
O2 C1 C2 120.1(4) . . ?
O1 C1 C2 116.6(4) . . ?
C7 C2 C3 118.9(4) . . ?
C7 C2 C1 117.8(4) . . ?
C3 C2 C1 123.2(4) . . ?
C2 C3 C4 119.6(4) . . ?
C2 C3 H3 120.2 . . ?
C4 C3 H3 120.2 . . ?
C3 C4 C5 120.8(4) . . ?
C3 C4 H4 119.6 . . ?
C5 C4 H4 119.6 . . ?
C6 C5 C4 118.7(4) . . ?
C6 C5 C8 123.3(4) . . ?
C4 C5 C8 117.9(4) . . ?
C7 C6 C5 120.5(4) . . ?
C7 C6 H6A 119.7 . . ?
C5 C6 H6A 119.7 . . ?
C6 C7 C2 121.4(4) . . ?
C6 C7 H7 119.3 . . ?
C2 C7 H7 119.3 . . ?
C5 C8 C11 111.9(4) . . ?
C5 C8 C9 112.3(3) . . ?
C11 C8 C9 105.8(3) . . ?
C5 C8 C10 106.2(3) . . ?
C11 C8 C10 112.5(3) . . ?
C9 C8 C10 108.0(4) . . ?
F1 C9 F3 106.4(4) . . ?
F1 C9 F2 107.3(4) . . ?
F3 C9 F2 106.5(4) . . ?
F1 C9 C8 113.4(4) . . ?
F3 C9 C8 112.4(4) . . ?
F2 C9 C8 110.4(4) . . ?
F4 C10 F5 108.0(4) . . ?
F4 C10 F6 106.9(4) . . ?
F5 C10 F6 106.9(4) . . ?
F4 C10 C8 111.5(4) . . ?
F5 C10 C8 111.1(4) . . ?
F6 C10 C8 112.3(4) . . ?
C17 C11 C12 118.1(4) . . ?
C17 C11 C8 122.2(4) . . ?
C12 C11 C8 119.2(4) . . ?
C13 C12 C11 120.8(4) . . ?
C13 C12 H12 119.6 . . ?
C11 C12 H12 119.6 . . ?
C12 C13 C14 120.1(4) . . ?
C12 C13 H13 119.9 . . ?
C14 C13 H13 119.9 . . ?
C16 C14 C13 119.1(4) . . ?
C16 C14 C15 120.7(4) . . ?
C13 C14 C15 120.1(4) . . ?
O3 C15 O4 123.4(4) . . ?
O3 C15 C14 119.5(4) . . ?
O4 C15 C14 117.1(4) . . ?
C17 C16 C14 121.1(4) . . ?
C17 C16 H16 119.5 . . ?
C14 C16 H16 119.5 . . ?
C16 C17 C11 120.7(4) . . ?
C16 C17 H17 119.7 . . ?
C11 C17 H17 119.7 . . ?
O5 C18 O6 123.4(4) . . ?
O5 C18 C19 123.3(4) . . ?
O6 C18 C19 113.2(4) . . ?
C20 C19 C24 119.6(4) . . ?
C20 C19 C18 120.5(4) . . ?
C24 C19 C18 119.6(4) . . ?
C19 C20 C21 120.0(4) . . ?
C19 C20 H20 120.0 . . ?
C21 C20 H20 120.0 . . ?
C20 C21 C22 120.8(4) . . ?
C20 C21 H21 119.6 . . ?
C22 C21 H21 119.6 . . ?
C21 C22 C23 118.5(4) . . ?
C21 C22 C25 123.3(4) . . ?
C23 C22 C25 118.0(4) . . ?
C24 C23 C22 121.0(4) . . ?
C24 C23 H23 119.5 . . ?
C22 C23 H23 119.5 . . ?
C23 C24 C19 120.1(4) . . ?
C23 C24 H24 120.0 . . ?
C19 C24 H24 120.0 . . ?
C22 C25 C26 112.9(4) . . ?
C22 C25 C27 106.7(4) . . ?
C26 C25 C27 107.9(4) . . ?
C22 C25 C28 110.2(4) . . ?
C26 C25 C28 107.9(4) . . ?
C27 C25 C28 111.2(4) . . ?
F8 C26 F9 107.4(4) . . ?
F8 C26 F7 107.0(4) . . ?
F9 C26 F7 106.7(4) . . ?
F8 C26 C25 113.0(4) . . ?
F9 C26 C25 111.7(4) . . ?
F7 C26 C25 110.6(4) . . ?
F11 C27 F12 107.2(4) . . ?
F11 C27 F10 106.7(4) . . ?
F12 C27 F10 107.6(4) . . ?
F11 C27 C25 111.5(4) . . ?
F12 C27 C25 112.4(4) . . ?
F10 C27 C25 111.1(4) . . ?
C29 C28 C33 118.4(4) . . ?
C29 C28 C25 123.6(4) . . ?
C33 C28 C25 118.0(4) . . ?
C30 C29 C28 120.6(4) . . ?
C30 C29 H29 119.7 . . ?
C28 C29 H29 119.7 . . ?
C31 C30 C29 120.6(4) . . ?
C31 C30 H30 119.7 . . ?
C29 C30 H30 119.7 . . ?
C30 C31 C32 119.5(4) . . ?
C30 C31 C34 119.0(4) . . ?
C32 C31 C34 121.4(4) . . ?
C33 C32 C31 119.5(4) . . ?
C33 C32 H32 120.2 . . ?
C31 C32 H32 120.2 . . ?
C32 C33 C28 121.2(4) . . ?
C32 C33 H33 119.4 . . ?
C28 C33 H33 119.4 . . ?
O7 C34 O8 123.2(4) . . ?
O7 C34 C31 123.2(4) . . ?
O8 C34 C31 113.6(4) . . ?

loop_
_geom_bond_atom_site_label_1
_geom_bond_atom_site_label_2
_geom_bond_distance
_geom_bond_site_symmetry_2
_geom_bond_publ_flag
Ag1 O3 2.333(3) 6_568 ?
Ag1 O2 2.376(3) . ?
Ag1 O4 2.431(3) 2_654 ?
Ag1 O5 2.606(3) . ?
Ag1 O7 2.714(4) 6_566 ?
Ag2 O1 2.215(3) . ?
Ag2 O4 2.278(3) 6_568 ?
Ag2 O4 2.581(3) 2_655 ?
Ag2 O7 2.614(3) 2_656 ?
Ag2 O5 2.725(3) 1_556 ?
Ag2 Ag2 3.3160(9) 5_668 ?
F1 C9 1.333(5) . ?
F2 C9 1.341(5) . ?
F3 C9 1.335(5) . ?
F4 C10 1.326(5) . ?
F5 C10 1.333(5) . ?
F6 C10 1.349(5) . ?
F7 C26 1.337(5) . ?
F8 C26 1.331(5) . ?
F9 C26 1.337(5) . ?
F10 C27 1.342(6) . ?
F11 C27 1.328(5) . ?
F12 C27 1.338(6) . ?
O1 C1 1.265(5) . ?
O2 C1 1.257(5) . ?
O3 C15 1.248(6) . ?
O3 Ag1 2.333(3) 8_658 ?
O4 C15 1.297(5) . ?
O4 Ag2 2.278(3) 8_658 ?
O4 Ag1 2.431(3) 4_465 ?
O4 Ag2 2.581(3) 4_464 ?
O5 C18 1.233(6) . ?
O5 Ag2 2.725(3) 1_554 ?
O6 C18 1.315(6) . ?
O6 H6 0.8199 . ?
O7 C34 1.220(6) . ?
O7 Ag2 2.614(3) 4_463 ?
O7 Ag1 2.714(4) 8_656 ?
O8 C34 1.323(5) . ?
O8 H8 0.8199 . ?
C1 C2 1.494(6) . ?
C2 C7 1.390(6) . ?
C2 C3 1.391(6) . ?
C3 C4 1.397(6) . ?
C3 H3 0.9300 . ?
C4 C5 1.397(6) . ?
C4 H4 0.9300 . ?
C5 C6 1.383(6) . ?
C5 C8 1.538(6) . ?
C6 C7 1.375(6) . ?
C6 H6A 0.9300 . ?
C7 H7 0.9300 . ?
C8 C11 1.540(6) . ?
C8 C9 1.540(6) . ?
C8 C10 1.557(6) . ?
C11 C17 1.400(6) . ?
C11 C12 1.403(6) . ?
C12 C13 1.381(6) . ?
C12 H12 0.9300 . ?
C13 C14 1.395(6) . ?
C13 H13 0.9300 . ?
C14 C16 1.385(6) . ?
C14 C15 1.487(6) . ?
C16 C17 1.371(6) . ?
C16 H16 0.9300 . ?
C17 H17 0.9300 . ?
C18 C19 1.484(6) . ?
C19 C20 1.392(6) . ?
C19 C24 1.392(6) . ?
C20 C21 1.391(6) . ?
C20 H20 0.9300 . ?
C21 C22 1.395(6) . ?
C21 H21 0.9300 . ?
C22 C23 1.395(6) . ?
C22 C25 1.540(6) . ?
C23 C24 1.384(6) . ?
C23 H23 0.9300 . ?
C24 H24 0.9300 . ?
C25 C26 1.544(6) . ?
C25 C27 1.546(6) . ?
C25 C28 1.553(6) . ?
C28 C29 1.390(6) . ?
C28 C33 1.397(6) . ?
C29 C30 1.387(7) . ?
C29 H29 0.9300 . ?
C30 C31 1.379(7) . ?
C30 H30 0.9300 . ?
C31 C32 1.401(6) . ?
C31 C34 1.481(6) . ?
C32 C33 1.381(6) . ?
C32 H32 0.9300 . ?
C33 H33 0.9300 . ?

loop_
_geom_torsion_atom_site_label_1
_geom_torsion_atom_site_label_2
_geom_torsion_atom_site_label_3
_geom_torsion_atom_site_label_4
_geom_torsion
_geom_torsion_site_symmetry_1
_geom_torsion_site_symmetry_2
_geom_torsion_site_symmetry_3
_geom_torsion_site_symmetry_4
_geom_torsion_publ_flag
O4 Ag2 O1 C1 75.9(4) 6_568 . . . ?
O4 Ag2 O1 C1 -146.0(3) 2_655 . . . ?
O7 Ag2 O1 C1 137.8(4) 2_656 . . . ?
O5 Ag2 O1 C1 -71.4(4) 1_556 . . . ?
Ag2 Ag2 O1 C1 -175.0(3) 5_668 . . . ?
O3 Ag1 O2 C1 63.7(4) 6_568 . . . ?
O4 Ag1 O2 C1 -85.7(4) 2_654 . . . ?
O5 Ag1 O2 C1 -163.3(4) . . . . ?
O7 Ag1 O2 C1 -177.5(3) 6_566 . . . ?
O3 Ag1 O5 C18 92.0(4) 6_568 . . . ?
O2 Ag1 O5 C18 -21.4(4) . . . . ?
O4 Ag1 O5 C18 -128.6(4) 2_654 . . . ?
O7 Ag1 O5 C18 153.2(4) 6_566 . . . ?
O3 Ag1 O5 Ag2 -125.45(14) 6_568 . . 1_554 ?
O2 Ag1 O5 Ag2 121.19(12) . . . 1_554 ?
O4 Ag1 O5 Ag2 13.95(10) 2_654 . . 1_554 ?
O7 Ag1 O5 Ag2 -64.20(11) 6_566 . . 1_554 ?
Ag1 O2 C1 O1 3.3(6) . . . . ?
Ag1 O2 C1 C2 -175.0(3) . . . . ?
Ag2 O1 C1 O2 -37.9(6) . . . . ?
Ag2 O1 C1 C2 140.5(3) . . . . ?
O2 C1 C2 C7 164.6(4) . . . . ?
O1 C1 C2 C7 -13.8(6) . . . . ?
O2 C1 C2 C3 -13.1(7) . . . . ?
O1 C1 C2 C3 168.5(4) . . . . ?
C7 C2 C3 C4 -0.4(7) . . . . ?
C1 C2 C3 C4 177.3(4) . . . . ?
C2 C3 C4 C5 -0.8(7) . . . . ?
C3 C4 C5 C6 1.7(7) . . . . ?
C3 C4 C5 C8 179.4(4) . . . . ?
C4 C5 C6 C7 -1.5(7) . . . . ?
C8 C5 C6 C7 -179.0(4) . . . . ?
C5 C6 C7 C2 0.4(7) . . . . ?
C3 C2 C7 C6 0.6(7) . . . . ?
C1 C2 C7 C6 -177.2(4) . . . . ?
C6 C5 C8 C11 -135.9(4) . . . . ?
C4 C5 C8 C11 46.6(5) . . . . ?
C6 C5 C8 C9 -17.0(6) . . . . ?
C4 C5 C8 C9 165.5(4) . . . . ?
C6 C5 C8 C10 100.9(5) . . . . ?
C4 C5 C8 C10 -76.6(5) . . . . ?
C5 C8 C9 F1 69.4(5) . . . . ?
C11 C8 C9 F1 -168.1(4) . . . . ?
C10 C8 C9 F1 -47.4(5) . . . . ?
C5 C8 C9 F3 -169.8(4) . . . . ?
C11 C8 C9 F3 -47.4(5) . . . . ?
C10 C8 C9 F3 73.4(5) . . . . ?
C5 C8 C9 F2 -51.1(5) . . . . ?
C11 C8 C9 F2 71.4(4) . . . . ?
C10 C8 C9 F2 -167.9(3) . . . . ?
C5 C8 C10 F4 -43.8(5) . . . . ?
C11 C8 C10 F4 -166.7(4) . . . . ?
C9 C8 C10 F4 76.8(5) . . . . ?
C5 C8 C10 F5 76.6(4) . . . . ?
C11 C8 C10 F5 -46.2(5) . . . . ?
C9 C8 C10 F5 -162.7(4) . . . . ?
C5 C8 C10 F6 -163.8(3) . . . . ?
C11 C8 C10 F6 73.4(5) . . . . ?
C9 C8 C10 F6 -43.1(5) . . . . ?
C5 C8 C11 C17 -151.9(4) . . . . ?
C9 C8 C11 C17 85.4(5) . . . . ?
C10 C8 C11 C17 -32.4(6) . . . . ?
C5 C8 C11 C12 35.4(5) . . . . ?
C9 C8 C11 C12 -87.2(5) . . . . ?
C10 C8 C11 C12 155.0(4) . . . . ?
C17 C11 C12 C13 -1.6(7) . . . . ?
C8 C11 C12 C13 171.4(4) . . . . ?
C11 C12 C13 C14 1.6(7) . . . . ?
C12 C13 C14 C16 0.8(7) . . . . ?
C12 C13 C14 C15 -175.5(4) . . . . ?
Ag1 O3 C15 O4 -52.4(5) 8_658 . . . ?
Ag1 O3 C15 C14 126.8(4) 8_658 . . . ?
Ag2 O4 C15 O3 -19.5(5) 8_658 . . . ?
Ag1 O4 C15 O3 97.2(5) 4_465 . . . ?
Ag2 O4 C15 O3 -114.0(4) 4_464 . . . ?
Ag2 O4 C15 C14 161.2(3) 8_658 . . . ?
Ag1 O4 C15 C14 -82.1(4) 4_465 . . . ?
Ag2 O4 C15 C14 66.8(5) 4_464 . . . ?
C16 C14 C15 O3 -168.5(4) . . . . ?
C13 C14 C15 O3 7.6(7) . . . . ?
C16 C14 C15 O4 10.7(6) . . . . ?
C13 C14 C15 O4 -173.1(4) . . . . ?
C13 C14 C16 C17 -3.1(7) . . . . ?
C15 C14 C16 C17 173.1(4) . . . . ?
C14 C16 C17 C11 3.1(7) . . . . ?
C12 C11 C17 C16 -0.7(6) . . . . ?
C8 C11 C17 C16 -173.5(4) . . . . ?
Ag1 O5 C18 O6 19.7(7) . . . . ?
Ag2 O5 C18 O6 -112.3(4) 1_554 . . . ?
Ag1 O5 C18 C19 -157.4(3) . . . . ?
Ag2 O5 C18 C19 70.6(5) 1_554 . . . ?
O5 C18 C19 C20 7.3(7) . . . . ?
O6 C18 C19 C20 -170.0(4) . . . . ?
O5 C18 C19 C24 -179.1(4) . . . . ?
O6 C18 C19 C24 3.6(6) . . . . ?
C24 C19 C20 C21 -2.0(7) . . . . ?
C18 C19 C20 C21 171.7(4) . . . . ?
C19 C20 C21 C22 0.8(7) . . . . ?
C20 C21 C22 C23 0.3(7) . . . . ?
C20 C21 C22 C25 -175.4(4) . . . . ?
C21 C22 C23 C24 -0.1(7) . . . . ?
C25 C22 C23 C24 175.9(4) . . . . ?
C22 C23 C24 C19 -1.2(7) . . . . ?
C20 C19 C24 C23 2.2(7) . . . . ?
C18 C19 C24 C23 -171.5(4) . . . . ?
C21 C22 C25 C26 -24.4(6) . . . . ?
C23 C22 C25 C26 159.9(4) . . . . ?
C21 C22 C25 C27 93.9(5) . . . . ?
C23 C22 C25 C27 -81.8(5) . . . . ?
C21 C22 C25 C28 -145.2(4) . . . . ?
C23 C22 C25 C28 39.1(5) . . . . ?
C22 C25 C26 F8 72.6(5) . . . . ?
C27 C25 C26 F8 -45.1(5) . . . . ?
C28 C25 C26 F8 -165.4(4) . . . . ?
C22 C25 C26 F9 -166.1(4) . . . . ?
C27 C25 C26 F9 76.2(5) . . . . ?
C28 C25 C26 F9 -44.2(5) . . . . ?
C22 C25 C26 F7 -47.4(5) . . . . ?
C27 C25 C26 F7 -165.1(4) . . . . ?
C28 C25 C26 F7 74.6(4) . . . . ?
C22 C25 C27 F11 -48.9(5) . . . . ?
C26 C25 C27 F11 72.7(5) . . . . ?
C28 C25 C27 F11 -169.1(4) . . . . ?
C22 C25 C27 F12 -169.3(4) . . . . ?
C26 C25 C27 F12 -47.7(5) . . . . ?
C28 C25 C27 F12 70.5(5) . . . . ?
C22 C25 C27 F10 70.0(4) . . . . ?
C26 C25 C27 F10 -168.4(4) . . . . ?
C28 C25 C27 F10 -50.2(5) . . . . ?
C22 C25 C28 C29 -135.1(5) . . . . ?
C26 C25 C28 C29 101.2(5) . . . . ?
C27 C25 C28 C29 -17.0(6) . . . . ?
C22 C25 C28 C33 43.2(5) . . . . ?
C26 C25 C28 C33 -80.4(5) . . . . ?
C27 C25 C28 C33 161.4(4) . . . . ?
C33 C28 C29 C30 -3.9(7) . . . . ?
C25 C28 C29 C30 174.4(4) . . . . ?
C28 C29 C30 C31 0.5(7) . . . . ?
C29 C30 C31 C32 2.6(7) . . . . ?
C29 C30 C31 C34 -173.4(4) . . . . ?
C30 C31 C32 C33 -2.2(7) . . . . ?
C34 C31 C32 C33 173.8(4) . . . . ?
C31 C32 C33 C28 -1.4(7) . . . . ?
C29 C28 C33 C32 4.4(7) . . . . ?
C25 C28 C33 C32 -174.1(4) . . . . ?
Ag2 O7 C34 O8 -22.2(6) 4_463 . . . ?
Ag1 O7 C34 O8 123.1(5) 8_656 . . . ?
Ag2 O7 C34 C31 155.5(3) 4_463 . . . ?
Ag1 O7 C34 C31 -59.2(7) 8_656 . . . ?
C30 C31 C34 O7 -9.2(7) . . . . ?
C32 C31 C34 O7 174.9(5) . . . . ?
C30 C31 C34 O8 168.7(4) . . . . ?
C32 C31 C34 O8 -7.3(6) . . . . ?
